data_2012064
loop_
_publ_author_name
'Steinberger, Hans-Uwe'
'Ziemer, Burkhard'
'Meisel, Manfred'

_publ_section_title
;
 Tris(<i>tert</i>-butyl)phosphine sulfide, a phosphine sulfide with
 three bulky substituents
;
_journal_issue 7
_journal_name_full 'Acta Crystallographica Section C'
_journal_page_first 835
_journal_page_last 837
_journal_paper_doi 10.1107/S0108270101005959
_journal_volume 57
_journal_year 2001
_chemical_formula_moiety 'C12 H27 P S'
_chemical_formula_sum 'C12 H27 P S'
_chemical_formula_weight 234.37
_chemical_name_systematic
;
 tris-tert.-butyl-phosphine sulfide
;
_space_group_IT_number 205
_symmetry_cell_setting cubic
_symmetry_space_group_name_Hall '-P 2ac 2ab 3'
_symmetry_space_group_name_H-M 'P a -3'
_audit_creation_method SHELXL97
_cell_angle_alpha 90.00
_cell_angle_beta 90.00
_cell_angle_gamma 90.00
_cell_formula_units_Z 8
_cell_length_a 14.232(12)
_cell_length_b 14.232(12)
_cell_length_c 14.232(12)
_cell_measurement_reflns_used 39
_cell_measurement_temperature 180(2)
_cell_measurement_theta_max 15.0
_cell_measurement_theta_min 14.0
_cell_volume 2883(4)
_computing_cell_refinement STADI4-1.06
_computing_data_collection 'STADI4-1.06 (Stoe & Cie, 1997)'
_computing_data_reduction 'XRED1.07 (Stoe & Cie, 1997)'
_computing_molecular_graphics 'XSTEP2.18 (Stoe & Cie, 1997)'
_computing_publication_material SHELXL97
_computing_structure_refinement 'SHELXL97 (Sheldrick, 1997)'
_computing_structure_solution 'SHELXS97 (Sheldrick, 1990)'
_diffrn_ambient_temperature 180(2)
_diffrn_measured_fraction_theta_full .996
_diffrn_measured_fraction_theta_max .996
_diffrn_measurement_device 'Stoe STADI-4 diffractometer'
_diffrn_measurement_method 2\Q/\w-scan,ratio=0,width(\w)=3.2-3.2\%
_diffrn_radiation_monochromator 'planar graphite'
_diffrn_radiation_source 'fine-focus sealed X-ray tube'
_diffrn_radiation_type MoK\a
_diffrn_radiation_wavelength .71073
_diffrn_reflns_av_R_equivalents .0088
_diffrn_reflns_av_sigmaI/netI .0159
_diffrn_reflns_limit_h_max 12
_diffrn_reflns_limit_h_min -12
_diffrn_reflns_limit_k_max 11
_diffrn_reflns_limit_k_min -1
_diffrn_reflns_limit_l_max 17
_diffrn_reflns_limit_l_min -17
_diffrn_reflns_number 1065
_diffrn_reflns_theta_full 25.49
_diffrn_reflns_theta_max 25.49
_diffrn_reflns_theta_min 2.48
_diffrn_standards_decay_% 1.7
_diffrn_standards_interval_time 120
_diffrn_standards_number 3
_exptl_absorpt_coefficient_mu .304
_exptl_absorpt_correction_T_max .8456
_exptl_absorpt_correction_T_min .8197
_exptl_absorpt_correction_type psi-scan
_exptl_absorpt_process_details
;
 (North et al., 1968)
;
_exptl_crystal_colour colorless
_exptl_crystal_density_diffrn 1.080
_exptl_crystal_density_meas ?
_exptl_crystal_density_method none
_exptl_crystal_description cube
_exptl_crystal_F_000 1040
_exptl_crystal_size_max .68
_exptl_crystal_size_mid .60
_exptl_crystal_size_min .57
_refine_diff_density_max .350
_refine_diff_density_min -.338
_refine_ls_extinction_coef .0027(5)
_refine_ls_extinction_method 'SHELXL97 (Sheldrick, 1997)'
_refine_ls_goodness_of_fit_ref 1.329
_refine_ls_hydrogen_treatment mixed
_refine_ls_matrix_type full
_refine_ls_number_parameters 57
_refine_ls_number_reflns 901
_refine_ls_number_restraints 9
_refine_ls_restrained_S_all 1.347
_refine_ls_R_factor_all .072
_refine_ls_R_factor_gt .063
_refine_ls_shift/su_max .003
_refine_ls_shift/su_mean .000
_refine_ls_structure_factor_coef Fsqd
_refine_ls_weighting_details 'calc w=1/[\s^2^(Fo^2^)+9.0951P] where P=(Fo^2^+2Fc^2^)/3'
_refine_ls_weighting_scheme calc
_refine_ls_wR_factor_ref .136
_reflns_number_gt 816
_reflns_number_total 901
_reflns_threshold_expression I>2\s(I)
_cod_data_source_file bj1020.cif
_cod_data_source_block I
_cod_depositor_comments
;
The following automatic conversions were performed:
'_symmetry_cell_setting' value 'Cubic' changed to 'cubic' according to
'/home/saulius/struct/CIF-dictionaries/cif_core.dic' dictionary named
'cif_core.dic' version 2.4.1 from 2010-06-29.

Automatic conversion script
Id: cif_fix_enum 1527 2010-12-29 10:47:43Z saulius 

The following automatic conversions were performed:

'_symmetry_cell_setting' value 'Cubic' changed to 'cubic' according
to /home/saulius/struct/CIF-dictionaries/cif_core.dic dictionary
named 'cif_core.dic' version 2.4.1 from 2010-06-29.

Automatic conversion script
Id: cif_fix_values 1715 2011-07-08 13:25:40Z adriana 

The following automatic conversions were performed:

'_exptl_crystal_density_meas' value 'not measured' was changed to '?'
- the value is perceived as not measured.

Automatic conversion script
Id: cif_fix_values 3008 2015-01-20 13:52:24Z robertas 
;
_cod_database_code 2012064
_cod_database_fobs_code 2012064

loop_
_symmetry_equiv_pos_as_xyz
'x, y, z'
'-x+1/2, -y, z+1/2'
'x+1/2, -y+1/2, -z'
'-x, y+1/2, -z+1/2'
'y, z, x'
'-y+1/2, -z, x+1/2'
'y+1/2, -z+1/2, -x'
'-y, z+1/2, -x+1/2'
'z, x, y'
'-z, x+1/2, -y+1/2'
'-z+1/2, -x, y+1/2'
'z+1/2, -x+1/2, -y'
'-x, -y, -z'
'x-1/2, y, -z-1/2'
'-x-1/2, y-1/2, z'
'x, -y-1/2, z-1/2'
'-y, -z, -x'
'y-1/2, z, -x-1/2'
'-y-1/2, z-1/2, x'
'y, -z-1/2, x-1/2'
'-z, -x, -y'
'z, -x-1/2, y-1/2'
'z-1/2, x, -y-1/2'
'-z-1/2, x-1/2, y'

loop_
_atom_site_label
_atom_site_fract_x
_atom_site_fract_y
_atom_site_fract_z
_atom_site_U_iso_or_equiv
_atom_site_adp_type
_atom_site_calc_flag
_atom_site_refinement_flags
_atom_site_occupancy
_atom_site_disorder_assembly
_atom_site_disorder_group
_atom_site_type_symbol
C1 .3148(3) .6808(3) .0288(3) .0322(10) Uani d D 1 . . C
C2 .3563(5) .7782(4) .0032(5) .0418(18) Uani d PD .697(10) A 1 C
H2A .3397 .8238 .0520 .063 Uiso calc PR .697(10) A 1 H
H2B .3307 .7989 -.0573 .063 Uiso calc PR .697(10) A 1 H
H2C .4249 .7735 -.0013 .063 Uiso calc PR .697(10) A 1 H
C2S .3013(11) .7852(10) .0128(12) .0418(18) Uani d PD .303(10) A 2 C
H2S1 .2540 .8092 .0567 .063 Uiso calc PR .303(10) A 2 H
H2S2 .2802 .7960 -.0519 .063 Uiso calc PR .303(10) A 2 H
H2S3 .3610 .8179 .0232 .063 Uiso calc PR .303(10) A 2 H
C3 .3540(6) .6089(5) -.0403(5) .043(2) Uani d PD .697(10) A 1 C
H3A .4217 .6017 -.0299 .047 Uiso calc PR .697(10) A 1 H
H3B .3428 .6305 -.1047 .047 Uiso calc PR .697(10) A 1 H
H3C .3227 .5483 -.0306 .047 Uiso calc PR .697(10) A 1 H
C3S .3899(11) .6447(13) -.0403(13) .043(2) Uani d PD .303(10) A 2 C
H3SA .3995 .5772 -.0307 .047 Uiso calc PR .303(10) A 2 H
H3SB .4491 .6781 -.0294 .047 Uiso calc PR .303(10) A 2 H
H3SC .3689 .6559 -.1050 .047 Uiso calc PR .303(10) A 2 H
C4 .2092(5) .6917(6) .0152(5) .0440(19) Uani d PD .697(10) A 1 C
H4A .1851 .7386 .0595 .048 Uiso calc PR .697(10) A 1 H
H4B .1782 .6313 .0266 .048 Uiso calc PR .697(10) A 1 H
H4C .1963 .7123 -.0493 .048 Uiso calc PR .697(10) A 1 H
C4S .2166(10) .6368(11) .0064(12) .0440(19) Uani d PD .303(10) A 2 C
H4SA .2197 .5685 .0145 .048 Uiso calc PR .303(10) A 2 H
H4SB .1992 .6515 -.0586 .048 Uiso calc PR .303(10) A 2 H
H4SC .1695 .6629 .0492 .048 Uiso calc PR .303(10) A 2 H
P .34295(6) .65705(6) .15705(6) .0210(4) Uani d S 1 A . P
S .26333(6) .73667(6) .23667(6) .0275(5) Uani d S 1 . . S

loop_
_atom_site_aniso_label
_atom_site_aniso_U_11
_atom_site_aniso_U_22
_atom_site_aniso_U_33
_atom_site_aniso_U_12
_atom_site_aniso_U_13
_atom_site_aniso_U_23
C1 .038(2) .036(2) .023(2) .0033(18) -.0031(17) .0008(17)
C2 .058(5) .041(3) .026(3) .008(4) .007(4) .002(2)
C2S .058(5) .041(3) .026(3) .008(4) .007(4) .002(2)
C3 .052(5) .050(5) .026(3) .012(3) -.002(3) -.010(3)
C3S .052(5) .050(5) .026(3) .012(3) -.002(3) -.010(3)
C4 .042(3) .055(5) .035(3) .010(4) -.011(3) .001(4)
C4S .042(3) .055(5) .035(3) .010(4) -.011(3) .001(4)
P .0210(4) .0210(4) .0210(4) .0011(4) .0011(4) -.0011(4)
S .0275(5) .0275(5) .0275(5) .0038(4) .0038(4) -.0038(4)

loop_
_atom_type_symbol
_atom_type_description
_atom_type_scat_dispersion_real
_atom_type_scat_dispersion_imag
_atom_type_scat_source
C C .0033 .0016 'International Tables Vol C Tables 4.2.6.8 and 6.1.1.4'
H H .0000 .0000 'International Tables Vol C Tables 4.2.6.8 and 6.1.1.4'
P P .1023 .0942 'International Tables Vol C Tables 4.2.6.8 and 6.1.1.4'
S S .1246 .1234 'International Tables Vol C Tables 4.2.6.8 and 6.1.1.4'

loop_
_geom_angle_atom_site_label_1
_geom_angle_atom_site_label_2
_geom_angle_atom_site_label_3
_geom_angle_site_symmetry_1
_geom_angle_site_symmetry_3
_geom_angle
C2S C1 C4 . . 75.9(7)
C2S C1 C3 . . 127.4(8)
C4 C1 C3 . . 110.4(5)
C2S C1 C3S . . 108.6(9)
C4 C1 C3S . . 129.6(8)
C3 C1 C3S . . 27.3(5)
C2S C1 C2 . . 30.3(5)
C4 C1 C2 . . 104.8(5)
C3 C1 C2 . . 108.0(5)
C3S C1 C2 . . 83.3(7)
C2S C1 C4S . . 104.4(8)
C4 C1 C4S . . 29.9(5)
C3 C1 C4S . . 85.8(7)
C3S C1 C4S . . 110.9(9)
C2 C1 C4S . . 130.6(7)
C2S C1 P . . 110.2(7)
C4 C1 P . . 110.4(4)
C3 C1 P . . 115.0(4)
C3S C1 P . . 114.1(8)
C2 C1 P . . 107.7(3)
C4S C1 P . . 108.2(7)
C1 P C1 . 8_655 109.64(13)
C1 P C1 . 11_564 109.64(13)
C1 P C1 8_655 11_564 109.64(13)
C1 P S . . 109.30(13)
C1 P S 8_655 . 109.30(13)
C1 P S 11_564 . 109.30(13)

loop_
_geom_bond_atom_site_label_1
_geom_bond_atom_site_label_2
_geom_bond_site_symmetry_2
_geom_bond_distance
_geom_bond_publ_flag
C1 C2S . 1.515(13) ?
C1 C4 . 1.524(7) ?
C1 C3 . 1.524(7) ?
C1 C3S . 1.540(14) ?
C1 C2 . 1.551(7) ?
C1 C4S . 1.564(14) ?
C1 P . 1.899(4) ?
P C1 8_655 1.899(4) ?
P C1 11_564 1.899(4) ?
P S . 1.963(3) ?

loop_
_geom_torsion_atom_site_label_1
_geom_torsion_atom_site_label_2
_geom_torsion_atom_site_label_3
_geom_torsion_atom_site_label_4
_geom_torsion_site_symmetry_4
_geom_torsion
C2S C1 P C1 8_655 160.9(7)
C4 C1 P C1 8_655 79.1(5)
C3 C1 P C1 8_655 -46.6(4)
C3S C1 P C1 8_655 -76.6(7)
C2 C1 P C1 8_655 -167.1(3)
C4S C1 P C1 8_655 47.4(7)
C2S C1 P C1 11_564 -78.6(7)
C4 C1 P C1 11_564 -160.5(4)
C3 C1 P C1 11_564 73.8(4)
C3S C1 P C1 11_564 43.8(7)
C2 C1 P C1 11_564 -46.7(5)
C4S C1 P C1 11_564 167.8(6)
C2S C1 P S . 41.1(7)
C4 C1 P S . -40.7(4)
C3 C1 P S . -166.4(4)
C3S C1 P S . 163.6(7)
C2 C1 P S . 73.1(4)
C4S C1 P S . -72.4(7)
